data_4123839
loop_
_publ_author_name
'Xu, Hao'
'Hu, Jiang-Lin'
'Wang, Lijia'
'Liao, Saihu'
'Tang, Yong'

_publ_section_title
;
 Asymmetric Annulation of Donor-Acceptor Cyclopropanes with Dienes.
;
_journal_issue 25
_journal_name_full 'Journal of the American Chemical Society'
_journal_page_first 8006
_journal_page_last 8009
_journal_paper_doi 10.1021/jacs.5b04429
_journal_volume 137
_journal_year 2015
_chemical_formula_sum 'C43 H52 O5 Si'
_chemical_formula_weight 676.94
_chemical_name_systematic
; 
 ? 
;
_space_group_IT_number 14
_symmetry_cell_setting monoclinic
_symmetry_space_group_name_Hall '-P 2yn'
_symmetry_space_group_name_H-M 'P 1 21/n 1'
_atom_sites_solution_hydrogens geom
_atom_sites_solution_primary direct
_atom_sites_solution_secondary difmap
_audit_creation_method SHELXL-97
_cell_angle_alpha 90.00
_cell_angle_beta 111.454(2)
_cell_angle_gamma 90.00
_cell_formula_units_Z 4
_cell_length_a 17.8087(17)
_cell_length_b 9.8394(10)
_cell_length_c 23.122(2)
_cell_measurement_reflns_used 1525
_cell_measurement_temperature 293(2)
_cell_measurement_theta_max 36.972
_cell_measurement_theta_min 4.552
_cell_volume 3770.9(6)
_computing_cell_refinement 'Bruker SMART'
_computing_data_collection 'Bruker SMART'
_computing_data_reduction 'Bruker SHELXTL'
_computing_molecular_graphics 'Bruker SHELXTL'
_computing_publication_material 'Bruker SHELXTL'
_computing_structure_refinement 'SHELXL-97 (Sheldrick, 1997)'
_computing_structure_solution 'SHELXS-97 (Sheldrick, 1990)'
_diffrn_ambient_temperature 293(2)
_diffrn_measured_fraction_theta_full 1.000
_diffrn_measured_fraction_theta_max 1.000
_diffrn_measurement_device_type 'CCD area detector'
_diffrn_measurement_method 'phi and omega scans'
_diffrn_radiation_monochromator graphite
_diffrn_radiation_source 'fine-focus sealed tube'
_diffrn_radiation_type MoK\a
_diffrn_radiation_wavelength 0.71073
_diffrn_reflns_av_R_equivalents 0.0676
_diffrn_reflns_av_sigmaI/netI 0.0657
_diffrn_reflns_limit_h_max 20
_diffrn_reflns_limit_h_min -21
_diffrn_reflns_limit_k_max 11
_diffrn_reflns_limit_k_min -11
_diffrn_reflns_limit_l_max 27
_diffrn_reflns_limit_l_min -22
_diffrn_reflns_number 20698
_diffrn_reflns_theta_full 25.10
_diffrn_reflns_theta_max 25.10
_diffrn_reflns_theta_min 1.80
_exptl_absorpt_coefficient_mu 0.106
_exptl_absorpt_correction_T_max 1.00000
_exptl_absorpt_correction_T_min 0.38161
_exptl_absorpt_correction_type empirical
_exptl_absorpt_process_details sadabs
_exptl_crystal_colour colorless
_exptl_crystal_density_diffrn 1.192
_exptl_crystal_density_method 'not measured'
_exptl_crystal_description prismatic
_exptl_crystal_F_000 1456
_exptl_crystal_size_max 0.176
_exptl_crystal_size_mid 0.123
_exptl_crystal_size_min 0.101
_refine_diff_density_max 0.348
_refine_diff_density_min -0.281
_refine_diff_density_rms 0.045
_refine_ls_extinction_method none
_refine_ls_goodness_of_fit_ref 1.022
_refine_ls_hydrogen_treatment constr
_refine_ls_matrix_type full
_refine_ls_number_parameters 502
_refine_ls_number_reflns 6714
_refine_ls_number_restraints 175
_refine_ls_restrained_S_all 1.047
_refine_ls_R_factor_all 0.1491
_refine_ls_R_factor_gt 0.0847
_refine_ls_shift/su_max 0.023
_refine_ls_shift/su_mean 0.000
_refine_ls_structure_factor_coef Fsqd
_refine_ls_weighting_details 'calc w=1/[\s^2^(Fo^2^)+(0.1085P)^2^+1.9892P] where P=(Fo^2^+2Fc^2^)/3'
_refine_ls_weighting_scheme calc
_refine_ls_wR_factor_gt 0.2120
_refine_ls_wR_factor_ref 0.2528
_reflns_number_gt 3571
_reflns_number_total 6714
_reflns_threshold_expression >2sigma(I)
_cod_data_source_file ja5b04429_si_008.cif
_cod_data_source_block cd213716
_cod_depositor_comments
;
The following automatic conversions were performed:

'_symmetry_cell_setting' value 'Monoclinic' changed to 'monoclinic'
according to
/usr/data/users/saulius/crontab/automatic-downloads/rss-feeds/ACS/lib/dictionaries/cif_core.dic
dictionary named 'cif_core.dic' version 2.4.2 from 2011-04-26.

Automatic conversion script
Id: cif_fix_values 3271 2015-04-21 07:52:19Z andrius 

 Adding full bibliography for 4123835--4123839.cif.
;
_cod_original_sg_symbol_H-M P2(1)/n
_cod_database_code 4123839

loop_
_symmetry_equiv_pos_as_xyz
'x, y, z'
'-x+1/2, y+1/2, -z+1/2'
'-x, -y, -z'
'x-1/2, -y-1/2, z-1/2'

loop_
_atom_site_label
_atom_site_type_symbol
_atom_site_fract_x
_atom_site_fract_y
_atom_site_fract_z
_atom_site_U_iso_or_equiv
_atom_site_adp_type
_atom_site_occupancy
_atom_site_symmetry_multiplicity
_atom_site_calc_flag
_atom_site_refinement_flags
_atom_site_disorder_assembly
_atom_site_disorder_group
Si1 Si 0.28516(7) 0.50843(12) 0.04638(6) 0.0629(4) Uani 1 1 d . . .
O1 O 0.5275(18) 0.902(3) 0.3544(11) 0.133(6) Uani 0.50 1 d PU A 1
O1' O 0.5455(18) 0.945(3) 0.3385(12) 0.131(6) Uani 0.50 1 d PU A 2
O2 O 0.3977(2) 1.0213(4) 0.17012(17) 0.0889(11) Uani 1 1 d . . .
O3 O 0.51722(18) 0.9193(3) 0.19656(14) 0.0751(9) Uani 1 1 d . . .
O4 O 0.36025(16) 0.5198(3) 0.11309(13) 0.0654(8) Uani 1 1 d . E .
C1 C 0.4727(3) 0.7132(5) 0.2573(2) 0.0772(14) Uani 1 1 d . D .
H1A H 0.5309 0.7237 0.2745 0.093 Uiso 1 1 calc R . .
H1B H 0.4576 0.6613 0.2870 0.093 Uiso 1 1 calc R . .
C2 C 0.4512(3) 0.6306(4) 0.19874(19) 0.0634(11) Uani 1 1 d . D .
C3 C 0.3758(3) 0.5966(4) 0.1663(2) 0.0600(11) Uani 1 1 d . . .
C4 C 0.3049(3) 0.6293(4) 0.1847(2) 0.0647(11) Uani 1 1 d . . .
H4A H 0.3143 0.5886 0.2249 0.078 Uiso 1 1 calc R . .
H4B H 0.2573 0.5866 0.1550 0.078 Uiso 1 1 calc R . .
C5 C 0.2869(2) 0.7814(4) 0.18837(19) 0.0601(11) Uani 1 1 d . . .
H5 H 0.2961 0.8230 0.1530 0.072 Uiso 0.50 1 calc PR B 1
H5' H 0.2902 0.8236 0.1526 0.072 Uiso 0.50 1 d PR B 2
C6 C 0.3462(3) 0.8520(5) 0.2455(2) 0.0730(13) Uani 1 1 d . . .
H6A H 0.3431 0.8079 0.2821 0.088 Uiso 1 1 calc R . .
H6B H 0.3284 0.9452 0.2456 0.088 Uiso 1 1 calc R . .
C7 C 0.4349(3) 0.8547(5) 0.25188(19) 0.0670(12) Uani 1 1 d . . .
C8 C 0.4783(4) 0.9356(7) 0.3113(3) 0.0984(18) Uani 1 1 d . A .
H8 H 0.4611 1.0248 0.3114 0.118 Uiso 0.50 1 calc PR C 1
H8' H 0.4422 0.9826 0.3271 0.118 Uiso 0.50 1 d PR C 2
C9 C 0.5190(3) 0.5853(5) 0.1794(3) 0.0882(15) Uani 1 1 d . . .
H9A H 0.5003 0.5143 0.1490 0.132 Uiso 1 1 calc R E .
H9B H 0.5626 0.5518 0.2150 0.132 Uiso 1 1 calc R . .
H9C H 0.5374 0.6608 0.1618 0.132 Uiso 1 1 calc R . .
C10 C 0.4455(3) 0.9411(5) 0.2009(2) 0.0628(11) Uani 1 1 d . . .
C11 C 0.5410(3) 1.0067(5) 0.1548(2) 0.0729(13) Uani 1 1 d . . .
H11 H 0.4927 1.0326 0.1194 0.088 Uiso 1 1 calc R . .
C12 C 0.5819(3) 1.1322(5) 0.1879(3) 0.0843(15) Uani 1 1 d . . .
H12 H 0.5457 1.1826 0.2034 0.101 Uiso 1 1 calc R . .
C13 C 0.6582(4) 1.0933(8) 0.2413(3) 0.118(2) Uani 1 1 d . . .
H13A H 0.6852 1.1746 0.2626 0.141 Uiso 1 1 calc R . .
H13B H 0.6446 1.0378 0.2708 0.141 Uiso 1 1 calc R . .
C14 C 0.7141(3) 1.0151(9) 0.2176(3) 0.118(2) Uani 1 1 d . . .
H14 H 0.7629 0.9888 0.2525 0.142 Uiso 1 1 calc R . .
C15 C 0.7367(3) 1.1063(7) 0.1726(3) 0.1100(19) Uani 1 1 d . . .
H15A H 0.7626 1.1885 0.1938 0.132 Uiso 1 1 calc R . .
H15B H 0.7742 1.0590 0.1580 0.132 Uiso 1 1 calc R . .
C16 C 0.6623(3) 1.1417(5) 0.1190(3) 0.0883(15) Uani 1 1 d . . .
H16 H 0.6765 1.1982 0.0896 0.106 Uiso 1 1 calc R . .
C17 C 0.6192(4) 1.0170(6) 0.0866(3) 0.112(2) Uani 1 1 d . . .
H17A H 0.6538 0.9659 0.0705 0.134 Uiso 1 1 calc R . .
H17B H 0.5710 1.0428 0.0519 0.134 Uiso 1 1 calc R . .
C18 C 0.5960(4) 0.9284(6) 0.1319(3) 0.0906(16) Uani 1 1 d . . .
H18 H 0.5685 0.8463 0.1105 0.109 Uiso 1 1 calc R . .
C19 C 0.6705(4) 0.8897(7) 0.1844(3) 0.118(2) Uani 1 1 d . . .
H19A H 0.7055 0.8379 0.1690 0.141 Uiso 1 1 calc R . .
H19B H 0.6566 0.8328 0.2133 0.141 Uiso 1 1 calc R . .
C20 C 0.6048(4) 1.2202(6) 0.1422(3) 0.1052(19) Uani 1 1 d . . .
H20A H 0.5566 1.2448 0.1073 0.126 Uiso 1 1 calc R . .
H20B H 0.6306 1.3031 0.1626 0.126 Uiso 1 1 calc R . .
O5 O -0.0506(4) 0.8719(9) 0.1372(4) 0.0983(18) Uani 0.50 1 d PDU D 1
C21 C 0.19412(14) 0.8077(3) 0.17566(11) 0.072(2) Uani 0.50 1 d PGU D 1
C22 C 0.14103(14) 0.8391(2) 0.11612(12) 0.092(2) Uani 0.50 1 d PGU D 1
H22 H 0.1600 0.8471 0.0838 0.110 Uiso 0.50 1 calc PR D 1
C23 C 0.05959(15) 0.8584(3) 0.10495(14) 0.095(2) Uani 0.50 1 d PGU D 1
H23 H 0.0241 0.8793 0.0651 0.114 Uiso 0.50 1 calc PR D 1
C24 C 0.03124(16) 0.8463(3) 0.15331(16) 0.084(2) Uani 0.50 1 d PGU D 1
C25 C 0.08434(18) 0.8150(3) 0.21284(15) 0.080(2) Uani 0.50 1 d PGU D 1
H25 H 0.0654 0.8069 0.2452 0.096 Uiso 0.50 1 calc PR D 1
C26 C 0.16578(18) 0.7957(3) 0.22402(12) 0.076(2) Uani 0.50 1 d PGU D 1
H26 H 0.2013 0.7747 0.2639 0.092 Uiso 0.50 1 calc PR D 1
C27 C -0.09262(19) 0.8381(5) 0.1736(2) 0.111(3) Uani 0.60 1 d PGDU D 1
H27A H -0.0908 0.7415 0.1795 0.166 Uiso 0.60 1 calc PR D 1
H27B H -0.1477 0.8667 0.1538 0.166 Uiso 0.60 1 calc PR D 1
H27C H -0.0691 0.8824 0.2131 0.166 Uiso 0.60 1 calc PR D 1
O5' O -0.0236(2) 0.8250(4) 0.19986(19) 0.107(2) Uani 0.50 1 d PGU D 2
C21' C 0.20570(15) 0.7924(3) 0.19290(11) 0.062(2) Uani 0.50 1 d PGU D 2
C22' C 0.14081(14) 0.8217(2) 0.13864(12) 0.076(2) Uani 0.50 1 d PGU D 2
H22' H 0.1490 0.8330 0.1014 0.091 Uiso 0.50 1 calc PR D 2
C23' C 0.06370(15) 0.8340(3) 0.13997(14) 0.080(2) Uani 0.50 1 d PGU D 2
H23' H 0.0203 0.8536 0.1037 0.096 Uiso 0.50 1 calc PR D 2
C24' C 0.05148(18) 0.8170(3) 0.19556(16) 0.073(2) Uani 0.50 1 d PGU D 2
C25' C 0.1164(2) 0.7877(4) 0.24982(14) 0.079(2) Uani 0.50 1 d PGU D 2
H25' H 0.1082 0.7764 0.2870 0.095 Uiso 0.50 1 calc PR D 2
C26' C 0.19348(19) 0.7754(4) 0.24850(11) 0.076(2) Uani 0.50 1 d PGU D 2
H26' H 0.2369 0.7558 0.2848 0.091 Uiso 0.50 1 calc PR D 2
C27' C -0.08669(17) 0.8333(6) 0.1458(2) 0.179(13) Uani 0.40 1 d PG D 2
H27D H -0.0953 0.9265 0.1328 0.269 Uiso 0.40 1 calc PR D 2
H27E H -0.1341 0.7987 0.1512 0.269 Uiso 0.40 1 calc PR D 2
H27F H -0.0758 0.7807 0.1148 0.269 Uiso 0.40 1 calc PR D 2
C28 C 0.24921(18) 0.6833(3) 0.01818(12) 0.0630(11) Uani 1 1 d G E .
C29 C 0.29983(17) 0.7925(3) 0.04203(14) 0.0672(12) Uani 1 1 d G . .
H29 H 0.3512 0.7770 0.0712 0.081 Uiso 1 1 calc R E .
C30 C 0.2762(4) 0.9233(5) 0.0237(2) 0.0828(14) Uani 1 1 d . E .
H30 H 0.3109 0.9953 0.0413 0.099 Uiso 1 1 calc R . .
C31 C 0.2016(4) 0.9480(7) -0.0202(3) 0.1014(18) Uani 1 1 d . . .
H31 H 0.1847 1.0367 -0.0317 0.122 Uiso 1 1 calc R E .
C32 C 0.1524(4) 0.8416(8) -0.0469(3) 0.109(2) Uani 1 1 d . E .
H32 H 0.1029 0.8576 -0.0785 0.131 Uiso 1 1 calc R . .
C33 C 0.1752(3) 0.7097(6) -0.0275(2) 0.0926(16) Uani 1 1 d . . .
H33 H 0.1403 0.6382 -0.0455 0.111 Uiso 1 1 calc R E .
C34 C 0.20855(18) 0.3941(3) 0.06329(15) 0.0785(18) Uani 0.70 1 d PGU E 1
C35 C 0.12613(19) 0.4202(4) 0.0407(2) 0.100(2) Uani 0.70 1 d PGU E 1
H35 H 0.1063 0.5003 0.0192 0.121 Uiso 0.70 1 calc PR E 1
C36 C 0.07337(19) 0.3264(5) 0.0502(2) 0.110(2) Uani 0.70 1 d PGU E 1
H36 H 0.0182 0.3439 0.0351 0.132 Uiso 0.70 1 calc PR E 1
C37 C 0.1030(2) 0.2066(4) 0.0822(2) 0.101(2) Uani 0.70 1 d PGU E 1
H37 H 0.0677 0.1439 0.0886 0.121 Uiso 0.70 1 calc PR E 1
C38 C 0.1854(3) 0.1805(4) 0.1048(2) 0.101(2) Uani 0.70 1 d PGU E 1
H38 H 0.2053 0.1004 0.1263 0.121 Uiso 0.70 1 calc PR E 1
C39 C 0.2382(2) 0.2743(4) 0.09536(14) 0.093(2) Uani 0.70 1 d PGU E 1
H39 H 0.2933 0.2568 0.1105 0.111 Uiso 0.70 1 calc PR E 1
C34' C 0.19942(17) 0.3987(3) 0.04266(15) 0.074(3) Uani 0.30 1 d PGU E 2
C35' C 0.12011(16) 0.4201(5) 0.0030(2) 0.089(3) Uani 0.30 1 d PGU E 2
H35' H 0.1076 0.4924 -0.0248 0.107 Uiso 0.30 1 calc PR E 2
C36' C 0.05942(17) 0.3336(6) 0.0051(2) 0.096(3) Uani 0.30 1 d PGU E 2
H36' H 0.0064 0.3479 -0.0214 0.115 Uiso 0.30 1 calc PR E 2
C37' C 0.0781(2) 0.2256(5) 0.0467(2) 0.091(3) Uani 0.30 1 d PGU E 2
H37' H 0.0375 0.1677 0.0481 0.109 Uiso 0.30 1 calc PR E 2
C38' C 0.1574(2) 0.2041(4) 0.08631(19) 0.087(3) Uani 0.30 1 d PGU E 2
H38' H 0.1698 0.1319 0.1142 0.104 Uiso 0.30 1 calc PR E 2
C39' C 0.21805(19) 0.2907(3) 0.08429(14) 0.081(3) Uani 0.30 1 d PGU E 2
H39' H 0.2711 0.2763 0.1108 0.098 Uiso 0.30 1 calc PR E 2
C40 C 0.3297(2) 0.4276(4) -0.00772(16) 0.0831(14) Uani 1 1 d G E .
C41 C 0.3924(2) 0.5230(4) -0.0157(2) 0.133(3) Uani 1 1 d G . .
H41A H 0.4180 0.4798 -0.0409 0.199 Uiso 1 1 calc R E .
H41B H 0.4322 0.5441 0.0243 0.199 Uiso 1 1 calc R . .
H41C H 0.3666 0.6052 -0.0355 0.199 Uiso 1 1 calc R . .
C42 C 0.2634(4) 0.4032(12) -0.0707(3) 0.206(5) Uani 1 1 d . . .
H42A H 0.2867 0.3666 -0.0989 0.309 Uiso 1 1 calc R E .
H42B H 0.2370 0.4875 -0.0868 0.309 Uiso 1 1 calc R . .
H42C H 0.2249 0.3400 -0.0662 0.309 Uiso 1 1 calc R . .
C43 C 0.3731(4) 0.2952(6) 0.0190(3) 0.129(2) Uani 1 1 d . . .
H43A H 0.3344 0.2278 0.0194 0.193 Uiso 1 1 calc R E .
H43B H 0.4103 0.3105 0.0606 0.193 Uiso 1 1 calc R . .
H43C H 0.4022 0.2641 -0.0062 0.193 Uiso 1 1 calc R . .

loop_
_atom_site_aniso_label
_atom_site_aniso_U_11
_atom_site_aniso_U_22
_atom_site_aniso_U_33
_atom_site_aniso_U_23
_atom_site_aniso_U_13
_atom_site_aniso_U_12
Si1 0.0598(7) 0.0535(7) 0.0748(8) -0.0132(6) 0.0239(6) -0.0037(6)
O1 0.117(12) 0.175(17) 0.074(11) -0.020(9) -0.004(7) -0.004(10)
O1' 0.109(11) 0.191(18) 0.071(10) -0.041(10) 0.008(6) -0.021(9)
O2 0.069(2) 0.083(2) 0.112(3) 0.030(2) 0.0301(19) 0.0044(18)
O3 0.069(2) 0.075(2) 0.078(2) 0.0098(17) 0.0242(16) 0.0025(16)
O4 0.0644(17) 0.0524(18) 0.0769(19) -0.0105(15) 0.0230(15) 0.0032(14)
C1 0.074(3) 0.075(3) 0.071(3) 0.010(3) 0.012(2) -0.009(3)
C2 0.064(3) 0.052(3) 0.064(3) 0.005(2) 0.012(2) 0.001(2)
C3 0.069(3) 0.041(2) 0.068(3) 0.004(2) 0.023(2) 0.000(2)
C4 0.071(3) 0.052(3) 0.074(3) -0.005(2) 0.030(2) -0.007(2)
C5 0.066(3) 0.052(3) 0.070(3) -0.006(2) 0.034(2) -0.009(2)
C6 0.091(3) 0.067(3) 0.068(3) -0.009(2) 0.038(2) -0.016(3)
C7 0.071(3) 0.063(3) 0.058(3) -0.009(2) 0.014(2) -0.010(2)
C8 0.109(5) 0.107(5) 0.067(4) -0.018(3) 0.017(3) -0.016(4)
C9 0.064(3) 0.074(3) 0.116(4) -0.008(3) 0.020(3) 0.008(3)
C10 0.062(3) 0.058(3) 0.061(3) -0.011(2) 0.013(2) -0.014(2)
C11 0.066(3) 0.074(3) 0.072(3) 0.005(3) 0.017(2) -0.005(2)
C12 0.086(4) 0.072(3) 0.112(4) -0.017(3) 0.056(3) 0.002(3)
C13 0.100(4) 0.163(7) 0.086(4) -0.038(4) 0.030(4) -0.045(4)
C14 0.063(3) 0.184(8) 0.096(4) 0.030(5) 0.015(3) 0.015(4)
C15 0.083(4) 0.123(5) 0.127(5) 0.000(4) 0.043(4) 0.002(4)
C16 0.101(4) 0.073(4) 0.107(4) 0.003(3) 0.058(3) 0.000(3)
C17 0.148(6) 0.104(5) 0.107(4) -0.022(4) 0.075(4) -0.030(4)
C18 0.109(4) 0.074(4) 0.103(4) -0.018(3) 0.055(4) -0.011(3)
C19 0.110(5) 0.102(5) 0.161(6) 0.021(5) 0.072(5) 0.031(4)
C20 0.108(4) 0.074(4) 0.157(5) 0.007(4) 0.075(4) -0.006(3)
O5 0.076(3) 0.115(4) 0.120(4) 0.035(3) 0.055(3) 0.019(3)
C21 0.064(4) 0.083(5) 0.081(4) 0.023(4) 0.041(3) 0.016(4)
C22 0.074(4) 0.117(5) 0.096(4) 0.033(4) 0.043(3) 0.012(4)
C23 0.075(4) 0.122(5) 0.099(4) 0.037(4) 0.046(4) 0.016(4)
C24 0.070(3) 0.105(4) 0.097(4) 0.031(3) 0.053(3) 0.019(3)
C25 0.071(4) 0.096(5) 0.088(4) 0.023(4) 0.046(3) 0.021(4)
C26 0.066(4) 0.090(5) 0.083(4) 0.021(4) 0.039(4) 0.019(4)
C27 0.085(5) 0.132(7) 0.130(6) 0.022(5) 0.056(5) 0.013(5)
O5' 0.079(4) 0.121(5) 0.130(4) 0.020(4) 0.051(4) 0.011(4)
C21' 0.070(4) 0.049(4) 0.074(4) 0.000(3) 0.034(3) -0.014(3)
C22' 0.074(4) 0.079(4) 0.081(4) 0.019(4) 0.036(3) -0.012(4)
C23' 0.074(4) 0.082(4) 0.088(4) 0.024(4) 0.032(4) -0.011(4)
C24' 0.068(4) 0.072(4) 0.087(4) 0.006(4) 0.039(3) -0.008(3)
C25' 0.077(4) 0.076(4) 0.090(4) 0.001(4) 0.037(4) -0.005(4)
C26' 0.076(4) 0.072(4) 0.087(4) -0.002(4) 0.039(4) -0.006(4)
C27' 0.054(9) 0.34(3) 0.173(18) 0.17(2) 0.075(11) 0.058(13)
C28 0.062(3) 0.060(3) 0.065(3) 0.001(2) 0.022(2) 0.006(2)
C29 0.074(3) 0.061(3) 0.069(3) 0.006(2) 0.029(2) 0.005(2)
C30 0.115(4) 0.059(3) 0.076(3) 0.010(2) 0.037(3) 0.004(3)
C31 0.128(5) 0.077(4) 0.101(4) 0.032(3) 0.045(4) 0.030(4)
C32 0.092(4) 0.118(6) 0.105(4) 0.031(4) 0.022(3) 0.012(4)
C33 0.080(4) 0.093(4) 0.091(4) 0.013(3) 0.015(3) 0.000(3)
C34 0.075(4) 0.075(4) 0.081(3) -0.008(3) 0.023(3) -0.003(3)
C35 0.086(4) 0.103(4) 0.105(4) 0.018(3) 0.026(3) -0.010(3)
C36 0.091(4) 0.118(4) 0.113(4) 0.017(4) 0.028(3) -0.017(3)
C37 0.094(4) 0.105(4) 0.102(4) 0.006(3) 0.033(3) -0.024(4)
C38 0.101(4) 0.094(4) 0.106(4) 0.006(3) 0.035(3) -0.013(3)
C39 0.091(4) 0.087(4) 0.098(4) 0.008(3) 0.032(3) -0.008(3)
C34' 0.066(6) 0.076(7) 0.097(7) -0.018(5) 0.048(5) -0.018(5)
C35' 0.075(6) 0.088(7) 0.111(7) -0.015(6) 0.043(6) -0.018(5)
C36' 0.082(6) 0.092(7) 0.117(7) -0.016(6) 0.041(6) -0.017(5)
C37' 0.081(6) 0.085(7) 0.114(7) -0.013(6) 0.044(6) -0.020(6)
C38' 0.078(6) 0.083(7) 0.107(7) -0.009(6) 0.044(6) -0.018(5)
C39' 0.072(6) 0.081(7) 0.102(7) -0.010(6) 0.045(6) -0.020(5)
C40 0.084(3) 0.083(4) 0.089(3) -0.013(3) 0.039(3) 0.004(3)
C41 0.172(6) 0.103(5) 0.177(6) 0.010(5) 0.128(6) 0.020(5)
C42 0.132(6) 0.347(14) 0.119(6) -0.125(8) 0.023(5) 0.037(7)
C43 0.182(7) 0.072(4) 0.174(6) -0.012(4) 0.114(5) 0.026(4)

loop_
_atom_type_symbol
_atom_type_description
_atom_type_scat_dispersion_real
_atom_type_scat_dispersion_imag
_atom_type_scat_source
C C 0.0033 0.0016 'International Tables Vol C Tables 4.2.6.8 and 6.1.1.4'
H H 0.0000 0.0000 'International Tables Vol C Tables 4.2.6.8 and 6.1.1.4'
O O 0.0106 0.0060 'International Tables Vol C Tables 4.2.6.8 and 6.1.1.4'
Si Si 0.0817 0.0704 'International Tables Vol C Tables 4.2.6.8 and 6.1.1.4'

loop_
_geom_angle_atom_site_label_1
_geom_angle_atom_site_label_2
_geom_angle_atom_site_label_3
_geom_angle
O4 Si1 C34' 117.47(16)
O4 Si1 C28 108.90(15)
C34' Si1 C28 110.51(15)
O4 Si1 C40 104.95(16)
C34' Si1 C40 105.28(14)
C28 Si1 C40 109.32(14)
O4 Si1 C34 104.21(16)
C34' Si1 C34 13.5
C28 Si1 C34 115.68(14)
C40 Si1 C34 113.04(14)
C10 O3 C11 118.1(3)
C3 O4 Si1 134.9(3)
C2 C1 C7 117.3(4)
C2 C1 H1A 108.0
C7 C1 H1A 108.0
C2 C1 H1B 108.0
C7 C1 H1B 108.0
H1A C1 H1B 107.2
C3 C2 C9 121.2(4)
C3 C2 C1 121.2(4)
C9 C2 C1 117.5(4)
C2 C3 O4 118.3(4)
C2 C3 C4 124.7(4)
O4 C3 C4 116.9(4)
C3 C4 C5 115.8(3)
C3 C4 H4A 108.3
C5 C4 H4A 108.3
C3 C4 H4B 108.3
C5 C4 H4B 108.3
H4A C4 H4B 107.4
C21' C5 C6 106.7(3)
C21' C5 C4 107.5(3)
C6 C5 C4 113.5(4)
C21' C5 C21 14.7
C6 C5 C21 115.5(3)
C4 C5 C21 111.8(3)
C21' C5 H5 119.4
C6 C5 H5 105.0
C4 C5 H5 105.0
C21 C5 H5 105.0
C21' C5 H5' 113.7
C6 C5 H5' 108.2
C4 C5 H5' 107.2
C21 C5 H5' 99.2
H5 C5 H5' 5.7
C5 C6 C7 117.0(4)
C5 C6 H6A 108.0
C7 C6 H6A 108.0
C5 C6 H6B 108.0
C7 C6 H6B 108.0
H6A C6 H6B 107.3
C10 C7 C8 103.9(4)
C10 C7 C1 113.3(4)
C8 C7 C1 109.7(4)
C10 C7 C6 110.5(4)
C8 C7 C6 105.0(4)
C1 C7 C6 113.5(4)
O1 C8 O1' 36.8(15)
O1 C8 C7 128.6(18)
O1' C8 C7 128.6(16)
O1 C8 H8 115.7
O1' C8 H8 101.8
C7 C8 H8 115.7
O1 C8 H8' 102.8
O1' C8 H8' 117.8
C7 C8 H8' 113.6
H8 C8 H8' 44.1
C2 C9 H9A 109.5
C2 C9 H9B 109.5
H9A C9 H9B 109.5
C2 C9 H9C 109.5
H9A C9 H9C 109.5
H9B C9 H9C 109.5
O2 C10 O3 123.8(4)
O2 C10 C7 124.9(4)
O3 C10 C7 111.2(4)
O3 C11 C18 108.5(4)
O3 C11 C12 110.6(4)
C18 C11 C12 110.4(4)
O3 C11 H11 109.1
C18 C11 H11 109.1
C12 C11 H11 109.1
C11 C12 C13 109.4(5)
C11 C12 C20 108.5(4)
C13 C12 C20 108.6(5)
C11 C12 H12 110.1
C13 C12 H12 110.1
C20 C12 H12 110.1
C14 C13 C12 110.3(4)
C14 C13 H13A 109.6
C12 C13 H13A 109.6
C14 C13 H13B 109.6
C12 C13 H13B 109.6
H13A C13 H13B 108.1
C19 C14 C13 108.4(5)
C19 C14 C15 110.3(6)
C13 C14 C15 108.6(6)
C19 C14 H14 109.8
C13 C14 H14 109.8
C15 C14 H14 109.8
C16 C15 C14 109.1(5)
C16 C15 H15A 109.9
C14 C15 H15A 109.9
C16 C15 H15B 109.9
C14 C15 H15B 109.9
H15A C15 H15B 108.3
C15 C16 C17 111.2(5)
C15 C16 C20 109.5(5)
C17 C16 C20 107.7(5)
C15 C16 H16 109.5
C17 C16 H16 109.5
C20 C16 H16 109.5
C16 C17 C18 110.0(5)
C16 C17 H17A 109.7
C18 C17 H17A 109.7
C16 C17 H17B 109.7
C18 C17 H17B 109.7
H17A C17 H17B 108.2
C19 C18 C11 110.4(5)
C19 C18 C17 108.8(5)
C11 C18 C17 109.0(5)
C19 C18 H18 109.5
C11 C18 H18 109.5
C17 C18 H18 109.5
C18 C19 C14 110.3(5)
C18 C19 H19A 109.6
C14 C19 H19A 109.6
C18 C19 H19B 109.6
C14 C19 H19B 109.6
H19A C19 H19B 108.1
C16 C20 C12 109.8(5)
C16 C20 H20A 109.7
C12 C20 H20A 109.7
C16 C20 H20B 109.7
C12 C20 H20B 109.7
H20A C20 H20B 108.2
C27 O5 C24 123.5(6)
C22 C21 C26 120.0
C22 C21 C5 120.25(18)
C26 C21 C5 119.73(18)
C21 C22 C23 120.0
C21 C22 H22 120.0
C23 C22 H22 120.0
C24 C23 C22 120.0
C24 C23 H23 120.0
C22 C23 H23 120.0
O5 C24 C25 125.0(3)
O5 C24 C23 115.0(3)
C25 C24 C23 120.0
C24 C25 C26 120.0
C24 C25 H25 120.0
C26 C25 H25 120.0
C25 C26 C21 120.0
C25 C26 H26 120.0
C21 C26 H26 120.0
C27' O5' C24' 116.1
C22' C21' C26' 120.0
C22' C21' C5 117.31(19)
C26' C21' C5 122.69(19)
C23' C22' C21' 120.0
C23' C22' H22' 120.0
C21' C22' H22' 120.0
C22' C23' C24' 120.0
C22' C23' H23' 120.0
C24' C23' H23' 120.0
O5' C24' C25' 117.0
O5' C24' C23' 122.9
C25' C24' C23' 120.0
C26' C25' C24' 120.0
C26' C25' H25' 120.0
C24' C25' H25' 120.0
C25' C26' C21' 120.0
C25' C26' H26' 120.0
C21' C26' H26' 120.0
O5' C27' H27D 109.5
O5' C27' H27E 109.5
H27D C27' H27E 109.5
O5' C27' H27F 109.5
H27D C27' H27F 109.5
H27E C27' H27F 109.5
C33 C28 C29 117.4(3)
C33 C28 Si1 123.4(3)
C29 C28 Si1 119.14(16)
C30 C29 C28 121.7(3)
C30 C29 H29 119.2
C28 C29 H29 119.2
C31 C30 C29 120.1(5)
C31 C30 H30 120.0
C29 C30 H30 120.0
C32 C31 C30 119.4(5)
C32 C31 H31 120.3
C30 C31 H31 120.3
C31 C32 C33 120.6(5)
C31 C32 H32 119.7
C33 C32 H32 119.7
C28 C33 C32 120.7(5)
C28 C33 H33 119.7
C32 C33 H33 119.7
C35 C34 C39 120.0
C35 C34 Si1 123.21(13)
C39 C34 Si1 116.55(13)
C34 C35 C36 120.0
C34 C35 H35 120.0
C36 C35 H35 120.0
C37 C36 C35 120.0
C37 C36 H36 120.0
C35 C36 H36 120.0
C36 C37 C38 120.0
C36 C37 H37 120.0
C38 C37 H37 120.0
C39 C38 C37 120.0
C39 C38 H38 120.0
C37 C38 H38 120.0
C38 C39 C34 120.0
C38 C39 H39 120.0
C34 C39 H39 120.0
C35' C34' C39' 120.0
C35' C34' Si1 124.45(14)
C39' C34' Si1 115.53(14)
C34' C35' C36' 120.0
C34' C35' H35' 120.0
C36' C35' H35' 120.0
C37' C36' C35' 120.0
C37' C36' H36' 120.0
C35' C36' H36' 120.0
C36' C37' C38' 120.0
C36' C37' H37' 120.0
C38' C37' H37' 120.0
C37' C38' C39' 120.0
C37' C38' H38' 120.0
C39' C38' H38' 120.0
C34' C39' C38' 120.0
C34' C39' H39' 120.0
C38' C39' H39' 120.0
C41 C40 C42 109.2(5)
C41 C40 C43 106.8(3)
C42 C40 C43 110.7(5)
C41 C40 Si1 109.01(9)
C42 C40 Si1 109.6(3)
C43 C40 Si1 111.5(3)
C40 C41 H41A 109.5
C40 C41 H41B 109.5
H41A C41 H41B 109.5
C40 C41 H41C 109.5
H41A C41 H41C 109.5
H41B C41 H41C 109.5
C40 C42 H42A 109.5
C40 C42 H42B 109.5
H42A C42 H42B 109.5
C40 C42 H42C 109.5
H42A C42 H42C 109.5
H42B C42 H42C 109.5
C40 C43 H43A 109.5
C40 C43 H43B 109.5
H43A C43 H43B 109.5
C40 C43 H43C 109.5
H43A C43 H43C 109.5
H43B C43 H43C 109.5

loop_
_geom_bond_atom_site_label_1
_geom_bond_atom_site_label_2
_geom_bond_distance
Si1 O4 1.634(3)
Si1 C34' 1.846(3)
Si1 C28 1.868(3)
Si1 C40 1.884(3)
Si1 C34 1.916(3)
O1 C8 1.11(3)
O1' C8 1.13(3)
O2 C10 1.188(5)
O3 C10 1.335(5)
O3 C11 1.466(5)
O4 C3 1.383(5)
C1 C2 1.503(6)
C1 C7 1.532(6)
C1 H1A 0.9700
C1 H1B 0.9700
C2 C3 1.321(6)
C2 C9 1.499(6)
C3 C4 1.506(6)
C4 C5 1.540(6)
C4 H4A 0.9700
C4 H4B 0.9700
C5 C21' 1.491(5)
C5 C6 1.524(6)
C5 C21 1.590(5)
C5 H5 0.9800
C5 H5' 0.9465
C6 C7 1.533(6)
C6 H6A 0.9700
C6 H6B 0.9700
C7 C10 1.519(6)
C7 C8 1.531(7)
C8 H8 0.9300
C8 H8' 0.9655
C9 H9A 0.9600
C9 H9B 0.9600
C9 H9C 0.9600
C11 C18 1.488(7)
C11 C12 1.493(7)
C11 H11 0.9800
C12 C13 1.515(7)
C12 C20 1.532(7)
C12 H12 0.9800
C13 C14 1.511(9)
C13 H13A 0.9700
C13 H13B 0.9700
C14 C19 1.509(9)
C14 C15 1.535(8)
C14 H14 0.9800
C15 C16 1.487(7)
C15 H15A 0.9700
C15 H15B 0.9700
C16 C17 1.495(7)
C16 C20 1.527(7)
C16 H16 0.9800
C17 C18 1.530(7)
C17 H17A 0.9700
C17 H17B 0.9700
C18 C19 1.484(8)
C18 H18 0.9800
C19 H19A 0.9700
C19 H19B 0.9700
C20 H20A 0.9700
C20 H20B 0.9700
O5 C27 1.356(7)
O5 C24 1.389(8)
C21 C22 1.3900
C21 C26 1.3900
C22 C23 1.3900
C22 H22 0.9300
C23 C24 1.3900
C23 H23 0.9300
C24 C25 1.3900
C25 C26 1.3900
C25 H25 0.9300
C26 H26 0.9300
C27 H27A 0.9600
C27 H27B 0.9600
C27 H27C 0.9600
O5' C27' 1.3433
O5' C24' 1.3786
C21' C22' 1.3900
C21' C26' 1.3900
C22' C23' 1.3900
C22' H22' 0.9300
C23' C24' 1.3900
C23' H23' 0.9300
C24' C25' 1.3900
C25' C26' 1.3900
C25' H25' 0.9300
C26' H26' 0.9300
C27' H27D 0.9600
C27' H27E 0.9600
C27' H27F 0.9600
C28 C33 1.379(6)
C28 C29 1.3815
C29 C30 1.372(6)
C29 H29 0.9300
C30 C31 1.366(7)
C30 H30 0.9300
C31 C32 1.361(8)
C31 H31 0.9300
C32 C33 1.384(8)
C32 H32 0.9300
C33 H33 0.9300
C34 C35 1.3900
C34 C39 1.3900
C35 C36 1.3900
C35 H35 0.9300
C36 C37 1.3900
C36 H36 0.9300
C37 C38 1.3900
C37 H37 0.9300
C38 C39 1.3900
C38 H38 0.9300
C39 H39 0.9300
C34' C35' 1.3900
C34' C39' 1.3900
C35' C36' 1.3900
C35' H35' 0.9300
C36' C37' 1.3900
C36' H36' 0.9300
C37' C38' 1.3900
C37' H37' 0.9300
C38' C39' 1.3900
C38' H38' 0.9300
C39' H39' 0.9300
C40 C41 1.5212
C40 C42 1.521(7)
C40 C43 1.526(7)
C41 H41A 0.9600
C41 H41B 0.9600
C41 H41C 0.9600
C42 H42A 0.9600
C42 H42B 0.9600
C42 H42C 0.9600
C43 H43A 0.9600
C43 H43B 0.9600
C43 H43C 0.9600

loop_
_geom_torsion_atom_site_label_1
_geom_torsion_atom_site_label_2
_geom_torsion_atom_site_label_3
_geom_torsion_atom_site_label_4
_geom_torsion
C34' Si1 O4 C3 -83.5(4)
C28 Si1 O4 C3 43.1(4)
C40 Si1 O4 C3 160.1(4)
C34 Si1 O4 C3 -80.9(4)
C7 C1 C2 C3 -60.0(6)
C7 C1 C2 C9 121.5(5)
C9 C2 C3 O4 -1.1(6)
C1 C2 C3 O4 -179.7(4)
C9 C2 C3 C4 175.6(4)
C1 C2 C3 C4 -3.0(7)
Si1 O4 C3 C2 -148.2(3)
Si1 O4 C3 C4 34.8(5)
C2 C3 C4 C5 62.9(6)
O4 C3 C4 C5 -120.3(4)
C3 C4 C5 C21' 167.5(3)
C3 C4 C5 C6 -74.6(5)
C3 C4 C5 C21 152.6(3)
C21' C5 C6 C7 180.0(4)
C4 C5 C6 C7 61.7(5)
C21 C5 C6 C7 -167.3(3)
C2 C1 C7 C10 -50.9(5)
C2 C1 C7 C8 -166.5(4)
C2 C1 C7 C6 76.3(5)
C5 C6 C7 C10 66.4(5)
C5 C6 C7 C8 177.9(4)
C5 C6 C7 C1 -62.2(5)
C10 C7 C8 O1 -124.6(16)
C1 C7 C8 O1 -3.1(17)
C6 C7 C8 O1 119.2(16)
C10 C7 C8 O1' -77.0(19)
C1 C7 C8 O1' 44.5(19)
C6 C7 C8 O1' 166.8(18)
C11 O3 C10 O2 5.0(6)
C11 O3 C10 C7 -172.7(3)
C8 C7 C10 O2 -95.1(5)
C1 C7 C10 O2 145.9(5)
C6 C7 C10 O2 17.1(6)
C8 C7 C10 O3 82.5(5)
C1 C7 C10 O3 -36.6(5)
C6 C7 C10 O3 -165.3(3)
C10 O3 C11 C18 -151.3(4)
C10 O3 C11 C12 87.5(4)
O3 C11 C12 C13 62.1(5)
C18 C11 C12 C13 -58.1(6)
O3 C11 C12 C20 -179.6(4)
C18 C11 C12 C20 60.3(6)
C11 C12 C13 C14 58.7(7)
C20 C12 C13 C14 -59.6(7)
C12 C13 C14 C19 -58.9(7)
C12 C13 C14 C15 60.9(7)
C19 C14 C15 C16 57.1(7)
C13 C14 C15 C16 -61.6(7)
C14 C15 C16 C17 -57.5(7)
C14 C15 C16 C20 61.4(7)
C15 C16 C17 C18 59.3(7)
C20 C16 C17 C18 -60.6(7)
O3 C11 C18 C19 -62.3(6)
C12 C11 C18 C19 59.1(6)
O3 C11 C18 C17 178.2(4)
C12 C11 C18 C17 -60.4(6)
C16 C17 C18 C19 -59.5(7)
C16 C17 C18 C11 61.0(6)
C11 C18 C19 C14 -59.9(7)
C17 C18 C19 C14 59.8(6)
C13 C14 C19 C18 59.4(7)
C15 C14 C19 C18 -59.4(7)
C15 C16 C20 C12 -60.4(6)
C17 C16 C20 C12 60.7(6)
C11 C12 C20 C16 -60.4(6)
C13 C12 C20 C16 58.5(6)
C21' C5 C21 C22 -169.5
C6 C5 C21 C22 134.4(3)
C4 C5 C21 C22 -93.8(3)
C21' C5 C21 C26 8.74(19)
C6 C5 C21 C26 -47.3(4)
C4 C5 C21 C26 84.4(3)
C26 C21 C22 C23 0.0
C5 C21 C22 C23 178.3(2)
C21 C22 C23 C24 0.0
C27 O5 C24 C25 -16.4(11)
C27 O5 C24 C23 165.6(6)
C22 C23 C24 O5 178.1(5)
C22 C23 C24 C25 0.0
O5 C24 C25 C26 -177.9(5)
C23 C24 C25 C26 0.0
C24 C25 C26 C21 0.0
C22 C21 C26 C25 0.0
C5 C21 C26 C25 -178.3(2)
C6 C5 C21' C22' 138.7(3)
C4 C5 C21' C22' -99.1(3)
C21 C5 C21' C22' 10.22(9)
C6 C5 C21' C26' -40.9(4)
C4 C5 C21' C26' 81.3(3)
C21 C5 C21' C26' -169.39(16)
C26' C21' C22' C23' 0.0
C5 C21' C22' C23' -179.6(2)
C21' C22' C23' C24' 0.0
C27' O5' C24' C25' -170.5
C27' O5' C24' C23' 8.1
C22' C23' C24' O5' -178.6
C22' C23' C24' C25' 0.0
O5' C24' C25' C26' 178.6
C23' C24' C25' C26' 0.0
C24' C25' C26' C21' 0.0
C22' C21' C26' C25' 0.0
C5 C21' C26' C25' 179.6(3)
O4 Si1 C28 C33 -162.8(3)
C34' Si1 C28 C33 -32.4(4)
C40 Si1 C28 C33 83.1(3)
C34 Si1 C28 C33 -45.9(4)
O4 Si1 C28 C29 19.90(16)
C34' Si1 C28 C29 150.34(13)
C40 Si1 C28 C29 -94.24(14)
C34 Si1 C28 C29 136.81(13)
C33 C28 C29 C30 3.5(4)
Si1 C28 C29 C30 -179.0(3)
C28 C29 C30 C31 -1.6(6)
C29 C30 C31 C32 -2.1(8)
C30 C31 C32 C33 3.7(10)
C29 C28 C33 C32 -1.9(6)
Si1 C28 C33 C32 -179.3(4)
C31 C32 C33 C28 -1.7(9)
O4 Si1 C34 C35 137.14(17)
C34' Si1 C34 C35 -52.59(8)
C28 Si1 C34 C35 17.63(18)
C40 Si1 C34 C35 -109.48(18)
O4 Si1 C34 C39 -48.5(2)
C34' Si1 C34 C39 121.81(6)
C28 Si1 C34 C39 -167.97(19)
C40 Si1 C34 C39 64.9(2)
C39 C34 C35 C36 0.0
Si1 C34 C35 C36 174.21(12)
C34 C35 C36 C37 0.0
C35 C36 C37 C38 0.0
C36 C37 C38 C39 0.0
C37 C38 C39 C34 0.0
C35 C34 C39 C38 0.0
Si1 C34 C39 C38 -174.59(11)
O4 Si1 C34' C35' 150.05(19)
C28 Si1 C34' C35' 24.30(17)
C40 Si1 C34' C35' -93.63(18)
C34 Si1 C34' C35' 139.40(7)
O4 Si1 C34' C39' -28.2(2)
C28 Si1 C34' C39' -153.94(16)
C40 Si1 C34' C39' 88.1(2)
C34 Si1 C34' C39' -38.8
C39' C34' C35' C36' 0.0
Si1 C34' C35' C36' -178.16(11)
C34' C35' C36' C37' 0.0
C35' C36' C37' C38' 0.0
C36' C37' C38' C39' 0.0
C35' C34' C39' C38' 0.0
Si1 C34' C39' C38' 178.32(10)
C37' C38' C39' C34' 0.0
O4 Si1 C40 C41 -64.33(15)
C34' Si1 C40 C41 171.08(14)
C28 Si1 C40 C41 52.35(15)
C34 Si1 C40 C41 -177.26(16)
O4 Si1 C40 C42 176.3(5)
C34' Si1 C40 C42 51.7(6)
C28 Si1 C40 C42 -67.1(5)
C34 Si1 C40 C42 63.3(6)
O4 Si1 C40 C43 53.3(4)
C34' Si1 C40 C43 -71.3(4)
C28 Si1 C40 C43 170.0(4)
C34 Si1 C40 C43 -59.6(4)
